data_4071417
loop_
_publ_author_name
'Graham, Peter M.'
'Buschhaus, Miriam S. A.'
'Pamplin, Craig B.'
'Legzdins, Peter'

_publ_section_title
;
 Reactivity of Cp*Mo(NO)(&#xE5FB;CHCMe3) with Olefins and Dienes:
 C&#x2212;H Activation Reactions of Molybdenacyclobutanes
;
_journal_issue 12
_journal_name_full Organometallics
_journal_page_first 2840
_journal_paper_doi 10.1021/om800157s
_journal_volume 27
_journal_year 2008
_chemical_formula_moiety 'C28 H42 Mo N2 O'
_chemical_formula_sum 'C28 H42 Mo N2 O'
_chemical_formula_weight 518.58
_chemical_name_systematic
;
 ?
;
_space_group_IT_number 14
_symmetry_cell_setting monoclinic
_symmetry_space_group_name_Hall '-P 2ybc'
_symmetry_space_group_name_H-M 'P 1 21/c 1'
_atom_sites_solution_hydrogens geom
_atom_sites_solution_primary direct
_atom_sites_solution_secondary difmap
_audit_creation_method SHELXL-97
_cell_angle_alpha 90.00
_cell_angle_beta 110.106(7)
_cell_angle_gamma 90.00
_cell_formula_units_Z 4
_cell_length_a 14.8524(19)
_cell_length_b 9.2086(11)
_cell_length_c 20.619(3)
_cell_measurement_reflns_used 5599
_cell_measurement_temperature 173(2)
_cell_measurement_theta_max 27.5
_cell_measurement_theta_min 2.1
_cell_volume 2648.2(6)
_computing_cell_refinement CrystalClear
_computing_data_reduction CrystalClear
_computing_molecular_graphics ORTEP
_computing_structure_refinement 'SHELXL-97 (Sheldrick, 1997)'
_computing_structure_solution SIR-92
_diffrn_ambient_temperature 173(2)
_diffrn_measured_fraction_theta_full 0.918
_diffrn_measured_fraction_theta_max 0.918
_diffrn_radiation_monochromator graphite
_diffrn_radiation_source 'fine-focus sealed tube'
_diffrn_radiation_type MoK\a
_diffrn_radiation_wavelength 0.71073
_diffrn_reflns_av_R_equivalents 0.0393
_diffrn_reflns_av_sigmaI/netI 0.0719
_diffrn_reflns_limit_h_max 19
_diffrn_reflns_limit_h_min 0
_diffrn_reflns_limit_k_max 11
_diffrn_reflns_limit_k_min -11
_diffrn_reflns_limit_l_max 25
_diffrn_reflns_limit_l_min -26
_diffrn_reflns_number 9679
_diffrn_reflns_theta_full 27.55
_diffrn_reflns_theta_max 27.55
_diffrn_reflns_theta_min 2.11
_exptl_absorpt_coefficient_mu 0.517
_exptl_absorpt_correction_T_max 0.950
_exptl_absorpt_correction_T_min 0.934
_exptl_absorpt_correction_type multi-scan
_exptl_crystal_colour orange
_exptl_crystal_density_diffrn 1.301
_exptl_crystal_density_method 'not measured'
_exptl_crystal_description block
_exptl_crystal_F_000 1096
_exptl_crystal_size_max 0.40
_exptl_crystal_size_mid 0.25
_exptl_crystal_size_min 0.10
_refine_diff_density_max 0.421
_refine_diff_density_min -0.337
_refine_diff_density_rms 0.072
_refine_ls_extinction_method none
_refine_ls_goodness_of_fit_ref 0.922
_refine_ls_hydrogen_treatment mixed
_refine_ls_matrix_type full
_refine_ls_number_parameters 309
_refine_ls_number_reflns 5599
_refine_ls_number_restraints 0
_refine_ls_restrained_S_all 0.922
_refine_ls_R_factor_all 0.0661
_refine_ls_R_factor_gt 0.0338
_refine_ls_shift/su_max 0.280
_refine_ls_shift/su_mean 0.004
_refine_ls_structure_factor_coef Fsqd
_refine_ls_weighting_details 'calc w=1/[\s^2^(Fo^2^)+(0.0300P)^2^+0.0000P] where P=(Fo^2^+2Fc^2^)/3'
_refine_ls_weighting_scheme calc
_refine_ls_wR_factor_gt 0.0613
_refine_ls_wR_factor_ref 0.0664
_reflns_number_gt 3919
_reflns_number_total 5599
_reflns_threshold_expression >2sigma(I)
_cod_data_source_file om800157s-file007.cif
_cod_data_source_block pl314
_cod_depositor_comments
;
The following automatic conversions were performed:

'_symmetry_cell_setting' value 'Monoclinic' changed to 'monoclinic'
according to /home/saulius/struct/CIF-dictionaries/cif_core.dic
dictionary named 'cif_core.dic' version 2.4.1 from
2010-06-29.

'_exptl_absorpt_correction_type' value 'Multi-scan'
changed to 'multi-scan' according to
/home/saulius/struct/CIF-dictionaries/cif_core.dic dictionary named
'cif_core.dic' version 2.4.1 from 2010-06-29.

Automatic conversion script
Id: cif_fix_values 1715 2011-07-08 13:25:40Z adriana 
;
_cod_original_sg_symbol_H-M P21/c
_cod_database_code 4071417

loop_
_symmetry_equiv_pos_as_xyz
'x, y, z'
'-x, y+1/2, -z+1/2'
'-x, -y, -z'
'x, -y-1/2, z-1/2'

loop_
_atom_site_label
_atom_site_type_symbol
_atom_site_fract_x
_atom_site_fract_y
_atom_site_fract_z
_atom_site_U_iso_or_equiv
_atom_site_adp_type
_atom_site_occupancy
_atom_site_symmetry_multiplicity
_atom_site_calc_flag
_atom_site_refinement_flags
Mo1 Mo 0.752847(15) -0.19612(2) 0.431540(11) 0.01494(7) Uani 1 1 d .
N1 N 0.68537(14) -0.3244(2) 0.37038(10) 0.0202(5) Uani 1 1 d .
O1 O 0.63824(15) -0.4293(2) 0.34027(10) 0.0383(5) Uani 1 1 d .
N2 N 0.65396(14) -0.0161(2) 0.38814(10) 0.0182(5) Uani 1 1 d .
C8 C 0.78812(17) -0.0414(3) 0.29874(13) 0.0178(5) Uani 1 1 d .
C22 C 0.70392(17) -0.3079(3) 0.51751(12) 0.0241(6) Uani 1 1 d .
C20 C 0.86371(18) -0.2526(3) 0.54429(12) 0.0228(6) Uani 1 1 d .
C1 C 0.83647(17) -0.0842(3) 0.37190(13) 0.0198(6) Uani 1 1 d .
C2 C 0.88094(18) -0.2191(3) 0.40082(13) 0.0228(6) Uani 1 1 d .
C23 C 0.71645(19) -0.1588(3) 0.53410(13) 0.0248(6) Uani 1 1 d .
C9 C 0.77673(19) 0.1014(3) 0.28450(14) 0.0237(6) Uani 1 1 d .
C21 C 0.79537(19) -0.3663(3) 0.52214(13) 0.0242(6) Uani 1 1 d .
C10 C 0.72825(19) 0.1842(3) 0.21764(13) 0.0285(6) Uani 1 1 d .
C17 C 0.49664(19) 0.0656(4) 0.31981(15) 0.0356(8) Uani 1 1 d .
H17 H 0.4339 0.0420 0.2897 0.043 Uiso 1 1 calc R
C3 C 0.8895(2) -0.3537(3) 0.36159(15) 0.0321(7) Uani 1 1 d .
H3A H 0.8255 -0.3774 0.3278 0.039 Uiso 1 1 calc R
H3B H 0.9094 -0.4358 0.3945 0.039 Uiso 1 1 calc R
C19 C 0.81582(19) -0.1229(3) 0.55062(13) 0.0252(6) Uani 1 1 d .
C18 C 0.56396(17) -0.0419(3) 0.34504(13) 0.0243(6) Uani 1 1 d .
H18 H 0.5461 -0.1392 0.3314 0.029 Uiso 1 1 calc R
C7 C 0.75648(19) -0.1592(3) 0.24510(13) 0.0240(6) Uani 1 1 d .
H7A H 0.7028 -0.1216 0.2053 0.029 Uiso 1 1 calc R
H7B H 0.7315 -0.2415 0.2648 0.029 Uiso 1 1 calc R
C25 C 0.97066(19) -0.2727(4) 0.56695(14) 0.0391(8) Uani 1 1 d .
H25A H 1.0008 -0.1811 0.5614 0.059 Uiso 1 1 calc R
H25B H 0.9856 -0.3480 0.5386 0.059 Uiso 1 1 calc R
H25C H 0.9952 -0.3022 0.6156 0.059 Uiso 1 1 calc R
C12 C 0.6190(2) 0.1627(4) 0.19091(16) 0.0465(9) Uani 1 1 d .
H12A H 0.6041 0.0601 0.1797 0.070 Uiso 1 1 calc R
H12B H 0.5901 0.2218 0.1494 0.070 Uiso 1 1 calc R
H12C H 0.5931 0.1926 0.2266 0.070 Uiso 1 1 calc R
C27 C 0.6116(2) -0.3923(4) 0.50082(16) 0.0400(8) Uani 1 1 d .
H27A H 0.5573 -0.3249 0.4875 0.060 Uiso 1 1 calc R
H27B H 0.6121 -0.4476 0.5416 0.060 Uiso 1 1 calc R
H27C H 0.6055 -0.4593 0.4626 0.060 Uiso 1 1 calc R
C14 C 0.6767(2) 0.1236(3) 0.40491(14) 0.0290(7) Uani 1 1 d .
H14 H 0.7401 0.1458 0.4343 0.035 Uiso 1 1 calc R
C5 C 0.93777(19) -0.2183(3) 0.26950(14) 0.0353(7) Uani 1 1 d .
H5A H 0.9504 -0.1241 0.2941 0.042 Uiso 1 1 calc R
H5B H 0.9822 -0.2263 0.2432 0.042 Uiso 1 1 calc R
C6 C 0.8351(2) -0.2174(3) 0.21835(14) 0.0324(7) Uani 1 1 d .
H6A H 0.8180 -0.3180 0.2018 0.039 Uiso 1 1 calc R
H6B H 0.8338 -0.1582 0.1780 0.039 Uiso 1 1 calc R
C26 C 0.8163(2) -0.5226(3) 0.51049(16) 0.0392(8) Uani 1 1 d .
H26A H 0.8024 -0.5393 0.4610 0.059 Uiso 1 1 calc R
H26B H 0.7761 -0.5865 0.5271 0.059 Uiso 1 1 calc R
H26C H 0.8840 -0.5436 0.5358 0.059 Uiso 1 1 calc R
C15 C 0.6123(2) 0.2365(3) 0.38144(16) 0.0373(8) Uani 1 1 d .
H15 H 0.6313 0.3336 0.3950 0.045 Uiso 1 1 calc R
C16 C 0.5208(2) 0.2068(4) 0.33844(15) 0.0387(7) Uani 1 1 d .
H16 H 0.4752 0.2826 0.3220 0.046 Uiso 1 1 calc R
C13 C 0.7670(2) 0.1429(3) 0.15999(15) 0.0343(7) Uani 1 1 d .
H13A H 0.8371 0.1505 0.1773 0.052 Uiso 1 1 calc R
H13B H 0.7403 0.2089 0.1207 0.052 Uiso 1 1 calc R
H13C H 0.7482 0.0429 0.1451 0.052 Uiso 1 1 calc R
C4 C 0.9606(2) -0.3402(3) 0.32307(16) 0.0411(8) Uani 1 1 d .
H4A H 1.0254 -0.3235 0.3572 0.049 Uiso 1 1 calc R
H4B H 0.9622 -0.4334 0.2996 0.049 Uiso 1 1 calc R
C24 C 0.8631(2) 0.0179(3) 0.57901(15) 0.0436(8) Uani 1 1 d .
H24A H 0.8840 0.0157 0.6296 0.065 Uiso 1 1 calc R
H24B H 0.8174 0.0976 0.5615 0.065 Uiso 1 1 calc R
H24C H 0.9188 0.0327 0.5646 0.065 Uiso 1 1 calc R
C28 C 0.6393(2) -0.0585(4) 0.53988(16) 0.0437(8) Uani 1 1 d .
H28A H 0.5786 -0.0808 0.5031 0.066 Uiso 1 1 calc R
H28B H 0.6573 0.0423 0.5353 0.066 Uiso 1 1 calc R
H28C H 0.6319 -0.0720 0.5849 0.066 Uiso 1 1 calc R
C11 C 0.7495(3) 0.3467(3) 0.23361(17) 0.0523(10) Uani 1 1 d .
H11A H 0.7264 0.3759 0.2709 0.078 Uiso 1 1 calc R
H11B H 0.7167 0.4040 0.1922 0.078 Uiso 1 1 calc R
H11C H 0.8187 0.3634 0.2480 0.078 Uiso 1 1 calc R
H2 H 0.9345(18) -0.206(3) 0.4391(13) 0.021(7) Uiso 1 1 d .
H1 H 0.8633(15) -0.002(2) 0.4009(11) 0.009(6) Uiso 1 1 d .
H9 H 0.8007(18) 0.166(3) 0.3196(13) 0.026(8) Uiso 1 1 d .

loop_
_atom_site_aniso_label
_atom_site_aniso_U_11
_atom_site_aniso_U_22
_atom_site_aniso_U_33
_atom_site_aniso_U_23
_atom_site_aniso_U_13
_atom_site_aniso_U_12
Mo1 0.01648(10) 0.01558(10) 0.01203(10) 0.00053(11) 0.00394(7) 0.00133(11)
N1 0.0256(11) 0.0191(13) 0.0158(11) 0.0014(10) 0.0069(9) 0.0012(10)
O1 0.0518(13) 0.0247(11) 0.0342(12) -0.0121(10) 0.0094(10) -0.0164(10)
N2 0.0178(11) 0.0197(12) 0.0169(11) 0.0021(9) 0.0058(9) 0.0019(9)
C8 0.0158(12) 0.0214(14) 0.0188(13) 0.0004(11) 0.0094(11) 0.0008(11)
C22 0.0233(13) 0.0344(15) 0.0152(12) 0.0056(14) 0.0073(10) -0.0065(14)
C20 0.0219(13) 0.0347(15) 0.0099(12) 0.0063(11) 0.0030(11) 0.0028(12)
C1 0.0172(13) 0.0243(15) 0.0170(13) -0.0005(12) 0.0046(11) -0.0037(12)
C2 0.0182(12) 0.0320(18) 0.0168(13) 0.0055(12) 0.0040(11) 0.0040(12)
C23 0.0264(14) 0.0364(18) 0.0141(13) 0.0002(12) 0.0100(11) 0.0047(12)
C9 0.0273(14) 0.0260(15) 0.0198(15) 0.0003(13) 0.0108(12) -0.0023(13)
C21 0.0310(15) 0.0261(15) 0.0158(13) 0.0076(12) 0.0084(12) 0.0048(13)
C10 0.0368(15) 0.0268(15) 0.0268(14) 0.0078(14) 0.0174(12) 0.0086(14)
C17 0.0204(14) 0.051(2) 0.0314(16) 0.0073(15) 0.0035(13) 0.0098(15)
C3 0.0399(17) 0.0319(16) 0.0298(16) 0.0133(13) 0.0187(14) 0.0184(14)
C19 0.0284(15) 0.0315(16) 0.0139(13) -0.0053(12) 0.0052(12) -0.0023(13)
C18 0.0201(13) 0.0279(15) 0.0226(14) 0.0019(12) 0.0042(12) -0.0015(12)
C7 0.0277(14) 0.0252(16) 0.0151(13) 0.0009(11) 0.0023(11) -0.0012(12)
C25 0.0249(14) 0.064(2) 0.0234(15) 0.0071(15) 0.0019(12) 0.0047(15)
C12 0.0392(18) 0.064(3) 0.0383(18) 0.0244(17) 0.0155(15) 0.0219(17)
C27 0.0311(17) 0.054(2) 0.0345(18) 0.0059(16) 0.0104(14) -0.0125(16)
C14 0.0278(15) 0.0230(15) 0.0330(16) -0.0035(13) 0.0063(13) -0.0009(13)
C5 0.0363(16) 0.048(2) 0.0319(16) 0.0071(15) 0.0244(13) 0.0122(15)
C6 0.0463(17) 0.0311(18) 0.0230(14) 0.0006(13) 0.0160(13) 0.0075(14)
C26 0.053(2) 0.0282(17) 0.0375(18) 0.0088(15) 0.0176(16) 0.0043(15)
C15 0.0501(19) 0.0188(16) 0.0484(19) 0.0012(14) 0.0236(17) 0.0090(14)
C16 0.0375(17) 0.0402(19) 0.0408(17) 0.0142(17) 0.0166(14) 0.0249(17)
C13 0.0428(17) 0.0365(17) 0.0303(16) 0.0113(13) 0.0210(14) 0.0096(14)
C4 0.0421(18) 0.053(2) 0.0364(17) 0.0128(15) 0.0238(15) 0.0246(16)
C24 0.053(2) 0.044(2) 0.0297(17) -0.0139(15) 0.0095(15) -0.0110(17)
C28 0.0442(19) 0.058(2) 0.0371(19) -0.0063(17) 0.0242(16) 0.0123(17)
C11 0.094(3) 0.0256(17) 0.044(2) 0.0124(15) 0.031(2) 0.0115(18)

loop_
_atom_type_symbol
_atom_type_description
_atom_type_scat_dispersion_real
_atom_type_scat_dispersion_imag
_atom_type_scat_source
C C 0.0033 0.0016 'International Tables Vol C Tables 4.2.6.8 and 6.1.1.4'
H H 0.0000 0.0000 'International Tables Vol C Tables 4.2.6.8 and 6.1.1.4'
N N 0.0061 0.0033 'International Tables Vol C Tables 4.2.6.8 and 6.1.1.4'
O O 0.0106 0.0060 'International Tables Vol C Tables 4.2.6.8 and 6.1.1.4'
Mo Mo -1.6832 0.6857 'International Tables Vol C Tables 4.2.6.8 and 6.1.1.4'

loop_
_geom_angle_atom_site_label_1
_geom_angle_atom_site_label_2
_geom_angle_atom_site_label_3
_geom_angle
N1 Mo1 N2 94.49(8)
N1 Mo1 C2 93.69(10)
N2 Mo1 C2 118.48(9)
N1 Mo1 C1 101.45(9)
N2 Mo1 C1 81.38(8)
C2 Mo1 C1 37.33(9)
N1 Mo1 C21 93.03(9)
N2 Mo1 C21 141.96(9)
C2 Mo1 C21 98.12(9)
C1 Mo1 C21 133.18(9)
N1 Mo1 C22 89.93(9)
N2 Mo1 C22 107.42(9)
C2 Mo1 C22 133.45(9)
C1 Mo1 C22 165.18(8)
C21 Mo1 C22 35.33(9)
N1 Mo1 C23 118.95(9)
N2 Mo1 C23 85.91(8)
C2 Mo1 C23 138.45(9)
C1 Mo1 C23 138.43(10)
C21 Mo1 C23 58.11(9)
C22 Mo1 C23 34.58(9)
N1 Mo1 C20 125.35(9)
N2 Mo1 C20 134.45(8)
C2 Mo1 C20 83.42(9)
C1 Mo1 C20 107.58(9)
C21 Mo1 C20 34.75(9)
C22 Mo1 C20 57.70(8)
C23 Mo1 C20 57.34(9)
N1 Mo1 C19 147.41(10)
N2 Mo1 C19 100.12(8)
C2 Mo1 C19 104.38(9)
C1 Mo1 C19 109.41(9)
C21 Mo1 C19 58.11(9)
C22 Mo1 C19 57.96(9)
C23 Mo1 C19 34.89(9)
C20 Mo1 C19 34.37(9)
O1 N1 Mo1 166.23(18)
C14 N2 C18 116.3(2)
C14 N2 Mo1 123.00(17)
C18 N2 Mo1 120.64(17)
C9 C8 C1 117.5(2)
C9 C8 C7 124.1(2)
C1 C8 C7 118.4(2)
C23 C22 C21 107.8(2)
C23 C22 C27 126.1(3)
C21 C22 C27 126.0(3)
C23 C22 Mo1 73.14(15)
C21 C22 Mo1 71.67(14)
C27 C22 Mo1 122.78(17)
C21 C20 C19 108.9(2)
C21 C20 C25 124.8(3)
C19 C20 C25 125.7(3)
C21 C20 Mo1 70.82(14)
C19 C20 Mo1 73.01(14)
C25 C20 Mo1 128.84(18)
C2 C1 C8 130.1(2)
C2 C1 Mo1 69.03(14)
C8 C1 Mo1 120.45(16)
C1 C2 C3 126.8(2)
C1 C2 Mo1 73.64(14)
C3 C2 Mo1 118.09(19)
C22 C23 C19 108.7(2)
C22 C23 C28 125.1(3)
C19 C23 C28 126.0(3)
C22 C23 Mo1 72.29(14)
C19 C23 Mo1 73.44(14)
C28 C23 Mo1 124.71(19)
C8 C9 C10 132.2(3)
C20 C21 C22 107.5(2)
C20 C21 C26 126.2(3)
C22 C21 C26 126.1(3)
C20 C21 Mo1 74.42(14)
C22 C21 Mo1 73.00(14)
C26 C21 Mo1 121.51(19)
C9 C10 C13 113.0(2)
C9 C10 C12 111.9(2)
C13 C10 C12 108.7(2)
C9 C10 C11 107.1(2)
C13 C10 C11 107.6(2)
C12 C10 C11 108.3(3)
C16 C17 C18 119.4(3)
C2 C3 C4 114.3(3)
C20 C19 C23 106.9(2)
C20 C19 C24 125.7(2)
C23 C19 C24 126.8(3)
C20 C19 Mo1 72.62(14)
C23 C19 Mo1 71.67(14)
C24 C19 Mo1 127.5(2)
N2 C18 C17 123.4(3)
C8 C7 C6 115.3(2)
N2 C14 C15 123.1(3)
C6 C5 C4 115.1(3)
C5 C6 C7 116.9(2)
C16 C15 C14 119.3(3)
C17 C16 C15 118.5(3)
C5 C4 C3 114.4(2)

loop_
_geom_bond_atom_site_label_1
_geom_bond_atom_site_label_2
_geom_bond_distance
Mo1 N1 1.767(2)
Mo1 N2 2.192(2)
Mo1 C2 2.212(3)
Mo1 C1 2.273(3)
Mo1 C21 2.352(3)
Mo1 C22 2.370(2)
Mo1 C23 2.381(3)
Mo1 C20 2.399(2)
Mo1 C19 2.404(2)
N1 O1 1.229(3)
N2 C14 1.345(3)
N2 C18 1.348(3)
C8 C9 1.345(4)
C8 C1 1.484(3)
C8 C7 1.505(3)
C22 C23 1.412(4)
C22 C21 1.433(4)
C22 C27 1.509(4)
C20 C21 1.420(4)
C20 C19 1.419(4)
C20 C25 1.505(4)
C1 C2 1.437(4)
C2 C3 1.509(4)
C23 C19 1.435(4)
C23 C28 1.508(4)
C9 C10 1.522(3)
C21 C26 1.510(4)
C10 C13 1.536(4)
C10 C12 1.536(4)
C10 C11 1.541(4)
C17 C16 1.369(4)
C17 C18 1.375(4)
C3 C4 1.530(4)
C19 C24 1.495(4)
C7 C6 1.549(4)
C14 C15 1.383(4)
C5 C6 1.527(4)
C5 C4 1.528(4)
C15 C16 1.371(4)

loop_
_geom_torsion_atom_site_label_1
_geom_torsion_atom_site_label_2
_geom_torsion_atom_site_label_3
_geom_torsion_atom_site_label_4
_geom_torsion
N2 Mo1 N1 O1 -122.3(8)
C2 Mo1 N1 O1 118.7(8)
C1 Mo1 N1 O1 155.6(8)
C21 Mo1 N1 O1 20.4(8)
C22 Mo1 N1 O1 -14.8(8)
C23 Mo1 N1 O1 -34.5(8)
C20 Mo1 N1 O1 34.2(8)
C19 Mo1 N1 O1 -5.5(9)
N1 Mo1 N2 C14 -166.0(2)
C2 Mo1 N2 C14 -69.4(2)
C1 Mo1 N2 C14 -65.1(2)
C21 Mo1 N2 C14 93.2(2)
C22 Mo1 N2 C14 102.6(2)
C23 Mo1 N2 C14 75.2(2)
C20 Mo1 N2 C14 41.1(3)
C19 Mo1 N2 C14 43.2(2)
N1 Mo1 N2 C18 17.3(2)
C2 Mo1 N2 C18 114.0(2)
C1 Mo1 N2 C18 118.2(2)
C21 Mo1 N2 C18 -83.5(2)
C22 Mo1 N2 C18 -74.1(2)
C23 Mo1 N2 C18 -101.5(2)
C20 Mo1 N2 C18 -135.58(19)
C19 Mo1 N2 C18 -133.5(2)
N1 Mo1 C22 C23 -148.75(15)
N2 Mo1 C22 C23 -54.06(16)
C2 Mo1 C22 C23 116.23(18)
C1 Mo1 C22 C23 70.8(4)
C21 Mo1 C22 C23 115.9(2)
C20 Mo1 C22 C23 78.00(16)
C19 Mo1 C22 C23 37.14(15)
N1 Mo1 C22 C21 95.35(16)
N2 Mo1 C22 C21 -169.96(15)
C2 Mo1 C22 C21 0.3(2)
C1 Mo1 C22 C21 -45.1(5)
C23 Mo1 C22 C21 -115.9(2)
C20 Mo1 C22 C21 -37.90(15)
C19 Mo1 C22 C21 -78.76(16)
N1 Mo1 C22 C27 -26.2(2)
N2 Mo1 C22 C27 68.5(3)
C2 Mo1 C22 C27 -121.2(2)
C1 Mo1 C22 C27 -166.7(3)
C21 Mo1 C22 C27 -121.6(3)
C23 Mo1 C22 C27 122.5(3)
C20 Mo1 C22 C27 -159.5(3)
C19 Mo1 C22 C27 159.7(3)
N1 Mo1 C20 C21 -24.7(2)
N2 Mo1 C20 C21 121.43(16)
C2 Mo1 C20 C21 -114.56(17)
C1 Mo1 C20 C21 -143.38(16)
C22 Mo1 C20 C21 38.55(16)
C23 Mo1 C20 C21 79.80(17)
C19 Mo1 C20 C21 117.7(2)
N1 Mo1 C20 C19 -142.44(16)
N2 Mo1 C20 C19 3.7(2)
C2 Mo1 C20 C19 127.70(17)
C1 Mo1 C20 C19 98.88(16)
C21 Mo1 C20 C19 -117.7(2)
C22 Mo1 C20 C19 -79.19(17)
C23 Mo1 C20 C19 -37.94(15)
N1 Mo1 C20 C25 95.0(3)
N2 Mo1 C20 C25 -118.8(2)
C2 Mo1 C20 C25 5.2(3)
C1 Mo1 C20 C25 -23.6(3)
C21 Mo1 C20 C25 119.7(3)
C22 Mo1 C20 C25 158.3(3)
C23 Mo1 C20 C25 -160.5(3)
C19 Mo1 C20 C25 -122.5(3)
C9 C8 C1 C2 -161.6(3)
C7 C8 C1 C2 17.4(4)
C9 C8 C1 Mo1 111.2(2)
C7 C8 C1 Mo1 -69.9(3)
N1 Mo1 C1 C2 -80.95(16)
N2 Mo1 C1 C2 -173.83(16)
C21 Mo1 C1 C2 24.4(2)
C22 Mo1 C1 C2 58.6(4)
C23 Mo1 C1 C2 112.42(18)
C20 Mo1 C1 C2 52.15(17)
C19 Mo1 C1 C2 88.41(16)
N1 Mo1 C1 C8 44.1(2)
N2 Mo1 C1 C8 -48.7(2)
C2 Mo1 C1 C8 125.1(3)
C21 Mo1 C1 C8 149.45(18)
C22 Mo1 C1 C8 -176.4(3)
C23 Mo1 C1 C8 -122.5(2)
C20 Mo1 C1 C8 177.2(2)
C19 Mo1 C1 C8 -146.5(2)
C8 C1 C2 C3 0.4(4)
Mo1 C1 C2 C3 113.2(3)
C8 C1 C2 Mo1 -112.8(3)
N1 Mo1 C2 C1 104.09(15)
N2 Mo1 C2 C1 6.95(18)
C21 Mo1 C2 C1 -162.31(15)
C22 Mo1 C2 C1 -162.50(14)
C23 Mo1 C2 C1 -112.38(17)
C20 Mo1 C2 C1 -130.73(16)
C19 Mo1 C2 C1 -103.27(15)
N1 Mo1 C2 C3 -19.4(2)
N2 Mo1 C2 C3 -116.50(19)
C1 Mo1 C2 C3 -123.4(3)
C21 Mo1 C2 C3 74.2(2)
C22 Mo1 C2 C3 74.0(2)
C23 Mo1 C2 C3 124.17(19)
C20 Mo1 C2 C3 105.8(2)
C19 Mo1 C2 C3 133.28(19)
C21 C22 C23 C19 -1.2(3)
C27 C22 C23 C19 176.5(2)
Mo1 C22 C23 C19 -64.91(18)
C21 C22 C23 C28 -175.9(2)
C27 C22 C23 C28 1.8(4)
Mo1 C22 C23 C28 120.4(3)
C21 C22 C23 Mo1 63.74(17)
C27 C22 C23 Mo1 -118.6(3)
N1 Mo1 C23 C22 36.36(18)
N2 Mo1 C23 C22 129.24(15)
C2 Mo1 C23 C22 -100.96(19)
C1 Mo1 C23 C22 -158.65(14)
C21 Mo1 C23 C22 -37.79(14)
C20 Mo1 C23 C22 -79.15(16)
C19 Mo1 C23 C22 -116.5(2)
N1 Mo1 C23 C19 152.87(16)
N2 Mo1 C23 C19 -114.25(16)
C2 Mo1 C23 C19 15.6(2)
C1 Mo1 C23 C19 -42.1(2)
C21 Mo1 C23 C19 78.72(17)
C22 Mo1 C23 C19 116.5(2)
C20 Mo1 C23 C19 37.36(16)
N1 Mo1 C23 C28 -84.4(3)
N2 Mo1 C23 C28 8.4(2)
C2 Mo1 C23 C28 138.2(2)
C1 Mo1 C23 C28 80.5(3)
C21 Mo1 C23 C28 -158.6(3)
C22 Mo1 C23 C28 -120.8(3)
C20 Mo1 C23 C28 160.0(3)
C19 Mo1 C23 C28 122.7(3)
C1 C8 C9 C10 -177.3(3)
C7 C8 C9 C10 3.8(5)
C19 C20 C21 C22 -2.5(3)
C25 C20 C21 C22 169.5(2)
Mo1 C20 C21 C22 -66.02(17)
C19 C20 C21 C26 -178.6(3)
C25 C20 C21 C26 -6.6(4)
Mo1 C20 C21 C26 117.9(3)
C19 C20 C21 Mo1 63.49(18)
C25 C20 C21 Mo1 -124.5(2)
C23 C22 C21 C20 2.3(3)
C27 C22 C21 C20 -175.4(2)
Mo1 C22 C21 C20 66.97(17)
C23 C22 C21 C26 178.3(3)
C27 C22 C21 C26 0.7(4)
Mo1 C22 C21 C26 -117.0(3)
C23 C22 C21 Mo1 -64.70(18)
C27 C22 C21 Mo1 117.7(3)
N1 Mo1 C21 C20 160.05(16)
N2 Mo1 C21 C20 -98.71(18)
C2 Mo1 C21 C20 65.88(17)
C1 Mo1 C21 C20 51.2(2)
C22 Mo1 C21 C20 -114.4(2)
C23 Mo1 C21 C20 -77.40(17)
C19 Mo1 C21 C20 -36.05(15)
N1 Mo1 C21 C22 -85.59(16)
N2 Mo1 C21 C22 15.7(2)
C2 Mo1 C21 C22 -179.76(16)
C1 Mo1 C21 C22 165.61(15)
C23 Mo1 C21 C22 36.96(15)
C20 Mo1 C21 C22 114.4(2)
C19 Mo1 C21 C22 78.31(17)
N1 Mo1 C21 C26 36.8(2)
N2 Mo1 C21 C26 138.0(2)
C2 Mo1 C21 C26 -57.4(2)
C1 Mo1 C21 C26 -72.0(3)
C22 Mo1 C21 C26 122.4(3)
C23 Mo1 C21 C26 159.4(3)
C20 Mo1 C21 C26 -123.2(3)
C19 Mo1 C21 C26 -159.3(3)
C8 C9 C10 C13 -55.3(4)
C8 C9 C10 C12 67.8(4)
C8 C9 C10 C11 -173.6(3)
C1 C2 C3 C4 71.5(3)
Mo1 C2 C3 C4 161.53(19)
C21 C20 C19 C23 1.8(3)
C25 C20 C19 C23 -170.1(2)
Mo1 C20 C19 C23 63.90(17)
C21 C20 C19 C24 173.8(3)
C25 C20 C19 C24 1.9(4)
Mo1 C20 C19 C24 -124.1(3)
C21 C20 C19 Mo1 -62.10(17)
C25 C20 C19 Mo1 126.0(3)
C22 C23 C19 C20 -0.4(3)
C28 C23 C19 C20 174.3(3)
Mo1 C23 C19 C20 -64.53(17)
C22 C23 C19 C24 -172.3(3)
C28 C23 C19 C24 2.4(4)
Mo1 C23 C19 C24 123.6(3)
C22 C23 C19 Mo1 64.16(18)
C28 C23 C19 Mo1 -121.2(3)
N1 Mo1 C19 C20 67.4(2)
N2 Mo1 C19 C20 -177.33(15)
C2 Mo1 C19 C20 -54.24(17)
C1 Mo1 C19 C20 -92.98(17)
C21 Mo1 C19 C20 36.46(15)
C22 Mo1 C19 C20 78.38(17)
C23 Mo1 C19 C20 115.2(2)
N1 Mo1 C19 C23 -47.8(2)
N2 Mo1 C19 C23 67.49(16)
C2 Mo1 C19 C23 -169.42(16)
C1 Mo1 C19 C23 151.84(16)
C21 Mo1 C19 C23 -78.72(17)
C22 Mo1 C19 C23 -36.80(15)
C20 Mo1 C19 C23 -115.2(2)
N1 Mo1 C19 C24 -170.6(2)
N2 Mo1 C19 C24 -55.3(3)
C2 Mo1 C19 C24 67.8(3)
C1 Mo1 C19 C24 29.1(3)
C21 Mo1 C19 C24 158.5(3)
C22 Mo1 C19 C24 -159.6(3)
C23 Mo1 C19 C24 -122.8(3)
C20 Mo1 C19 C24 122.0(3)
C14 N2 C18 C17 -1.4(4)
Mo1 N2 C18 C17 175.5(2)
C16 C17 C18 N2 0.3(4)
C9 C8 C7 C6 95.7(3)
C1 C8 C7 C6 -83.2(3)
C18 N2 C14 C15 1.5(4)
Mo1 N2 C14 C15 -175.3(2)
C4 C5 C6 C7 76.5(3)
C8 C7 C6 C5 32.1(3)
N2 C14 C15 C16 -0.6(5)
C18 C17 C16 C15 0.6(4)
C14 C15 C16 C17 -0.5(5)
C6 C5 C4 C3 -50.9(4)
C2 C3 C4 C5 -59.2(4)
